data_1100650
loop_
_publ_author_name
'Azumaya, Isao'
'Okamoto, Iwao'
'Takayanagi, Hiroaki'

_publ_section_title
;
 Spontaneous Optical Resolution of 1,2-Bis(formylamino)benzene in Crystals
;
_journal_name_full
;
 Analytical Sciences: X-ray Structure Analysis Online
;
_journal_page_first x3
_journal_page_last x4
_journal_paper_doi 10.2116/analscix.19.x3
_journal_volume 19
_journal_year 2003
_chemical_formula_moiety 'C8 H8 N2 O2'
_chemical_formula_sum 'C8 H8 N2 O2'
_chemical_formula_weight 164.16
_space_group_IT_number 19
_symmetry_cell_setting orthorhombic
_symmetry_Int_Tables_number 19
_symmetry_space_group_name_Hall 'P 2ac 2ab'
_symmetry_space_group_name_H-M 'P 21 21 21'
_cell_angle_alpha 90
_cell_angle_beta 90
_cell_angle_gamma 90
_cell_formula_units_Z 4
_cell_length_a 14.21(1)
_cell_length_b 6.28(1)
_cell_length_c 8.73(1)
_cell_measurement_reflns_used 18
_cell_measurement_temperature 296.2
_cell_measurement_theta_max 29.1
_cell_measurement_theta_min 27.5
_cell_volume 778(2)
_diffrn_measured_fraction_theta_full 0.2951
_diffrn_measured_fraction_theta_max 0.2951
_diffrn_measurement_device_type 'Rigaku AFC5R'
_diffrn_measurement_method \w-2\q
_diffrn_radiation_type 'Cu K\a'
_diffrn_radiation_wavelength 1.5418
_diffrn_reflns_limit_h_max 17
_diffrn_reflns_limit_h_min 0
_diffrn_reflns_limit_k_max 7
_diffrn_reflns_limit_k_min 0
_diffrn_reflns_limit_l_max 10
_diffrn_reflns_limit_l_min 0
_diffrn_reflns_number 845
_diffrn_reflns_theta_full 67.64
_diffrn_reflns_theta_max 67.64
_diffrn_standards_decay_% 0.13
_diffrn_standards_interval_count 150
_diffrn_standards_number 3
_exptl_absorpt_coefficient_mu 0.864
_exptl_absorpt_correction_T_max 0.970
_exptl_absorpt_correction_T_min 0.825
_exptl_absorpt_correction_type psi-scan
_exptl_absorpt_process_details '(North, Phillips & Mathews, 1968)'
_exptl_crystal_colour colorless
_exptl_crystal_density_diffrn 1.400
_exptl_crystal_density_method 'not measured'
_exptl_crystal_description prismatic
_exptl_crystal_size_max 0.200
_exptl_crystal_size_mid 0.200
_exptl_crystal_size_min 0.150
_exptl_crystal_size_rad ?
_refine_diff_density_max 0.38
_refine_diff_density_min -0.27
_refine_ls_extinction_coef 0.6(1)
_refine_ls_extinction_method 'Zachariasen(1967) type 2 Gaussian isotropic'
_refine_ls_goodness_of_fit_ref 1.307
_refine_ls_hydrogen_treatment noref
_refine_ls_number_parameters 110
_refine_ls_number_reflns 827
_refine_ls_R_factor_gt 0.0606
_refine_ls_shift/su_max 0.0002
_refine_ls_structure_factor_coef F
_refine_ls_weighting_details 'w = 1/[\s^2^(Fo) + 0.00533|Fo|^2^]'
_refine_ls_weighting_scheme calc
_refine_ls_wR_factor_ref 0.0984
_reflns_number_gt 783
_reflns_number_total 276
_reflns_threshold_expression F^2^>2.0\s(F^2^)
_cod_original_sg_symbol_H-M 'P 21 21 21   '
_cod_original_formula_sum 'C8 H8 N2 O2 '
_cod_database_code 1100650

loop_
_symmetry_equiv_pos_as_xyz
x,y,z
1/2-x,-y,1/2+z
1/2+x,1/2-y,-z
-x,1/2+y,1/2-z

loop_
_atom_site_label
_atom_site_type_symbol
_atom_site_fract_x
_atom_site_fract_y
_atom_site_fract_z
_atom_site_U_iso_or_equiv
_atom_site_adp_type
_atom_site_occupancy
_atom_site_calc_flag
_atom_site_refinement_flags
_atom_site_disorder_assembly
_atom_site_disorder_group
O(1) O 0.6786(2) -0.0087(5) 0.0768(2) 0.0528(7) Uani 1.00 d . . .
O(2) O 0.8028(2) -0.4944(5) -0.1678(2) 0.0582(8) Uani 1.00 d . . .
N(1) N 0.7946(2) -0.0205(5) 0.2561(3) 0.0436(7) Uani 1.00 d . . .
N(2) N 0.8176(2) -0.3905(4) 0.0821(3) 0.0410(7) Uani 1.00 d . . .
C(1) C 0.8727(2) -0.0389(5) 0.1534(3) 0.0408(8) Uani 1.00 d . . .
C(2) C 0.8833(2) -0.2229(4) 0.0642(3) 0.0368(7) Uani 1.00 d . . .
C(3) C 0.9590(2) -0.2411(6) -0.0353(3) 0.0451(9) Uani 1.00 d . . .
C(4) C 1.0225(3) -0.0747(7) -0.0461(4) 0.059(1) Uani 1.00 d . . .
C(5) C 1.0122(2) 0.1054(6) 0.0413(5) 0.063(1) Uani 1.00 d . . .
C(6) C 0.9373(2) 0.1227(5) 0.1441(4) 0.0535(10) Uani 1.00 d . . .
C(7) C 0.7046(2) -0.0068(6) 0.2080(4) 0.0446(9) Uani 1.00 d . . .
C(8) C 0.7809(2) -0.5063(5) -0.0318(4) 0.0461(9) Uani 1.00 d . . .
H(1) H 0.9672 -0.3652 -0.0944 0.0466 Uiso 1.00 calc . . .
H(2) H 1.0732 -0.0813 -0.1145 0.0589 Uiso 1.00 calc . . .
H(3) H 1.0556 0.2150 0.0290 0.0652 Uiso 1.00 calc . . .
H(4) H 0.9331 0.2418 0.2094 0.0578 Uiso 1.00 calc . . .
H(5) H 0.8072 -0.0175 0.3628 0.0413 Uiso 1.00 calc . . .
H(6) H 0.6575 0.0028 0.2857 0.0478 Uiso 1.00 calc . . .
H(7) H 0.7966 -0.4214 0.1833 0.0393 Uiso 1.00 calc . . .
H(8) H 0.7347 -0.6107 -0.0056 0.0469 Uiso 1.00 calc . . .

loop_
_atom_type_symbol
_atom_type_description
_atom_type_scat_dispersion_real
_atom_type_scat_dispersion_imag
_atom_type_scat_source
C C 0.018 0.009
;International Tables for Crystallography
(1992, Vol. C, Tables 4.2.6.8 and 6.1.1.1)
;
H H 0.000 0.000
;International Tables for Crystallography
(1992, Vol. C, Table 6.1.1.2)
;
O O 0.049 0.032
;International Tables for Crystallography
(1992, Vol. C, Tables 4.2.6.8 and 6.1.1.1)
;
N N 0.031 0.018
;International Tables for Crystallography
(1992, Vol. C, Tables 4.2.6.8 and 6.1.1.1)
;
